data_1570058
loop_
_publ_author_name
'Hauk, Pascal'
'Mazan, Val&#xe9;rie'
'Gallou, Fabrice'
'Wencel-Delord, Joanna'

_publ_section_title
;
 Micellar catalysis: a green solution to enable undirected and mild C-H
 activation of (oligo)thiophenes at the challenging &#x3b2;-position.
;
_journal_issue 43
_journal_name_full 'Chemical science'
_journal_page_first 12049
_journal_page_last 12055
_journal_paper_doi 10.1039/d3sc03708h
_journal_volume 14
_journal_year 2023
_chemical_formula_moiety 'C16 H14 S2'
_chemical_formula_sum 'C16 H14 S2'
_chemical_formula_weight 270.39
_space_group_crystal_system monoclinic
_space_group_IT_number 14
_space_group_name_Hall '-P 2ybc'
_space_group_name_H-M_alt 'P 1 21/c 1'
_atom_sites_solution_hydrogens geom
_audit_creation_method SHELXL-2018/3
_audit_update_record
;
2023-03-31 deposited with the CCDC.	2023-10-05 downloaded from the CCDC.
;
_cell_angle_alpha 90
_cell_angle_beta 95.7350(10)
_cell_angle_gamma 90
_cell_formula_units_Z 8
_cell_length_a 5.93940(10)
_cell_length_b 17.7242(4)
_cell_length_c 25.3518(6)
_cell_measurement_reflns_used 9384
_cell_measurement_temperature 120(2)
_cell_measurement_theta_max 27.90
_cell_measurement_theta_min 2.81
_cell_volume 2655.45(10)
_computing_cell_refinement 'Bruker SAINT'
_computing_data_collection 'Bruker APEX3'
_computing_data_reduction 'Bruker SAINT'
_computing_molecular_graphics 'Bruker SHELXTL'
_computing_publication_material 'Bruker SHELXTL'
_computing_structure_refinement 'SHELXL-2018/3 (Sheldrick, 2018)'
_computing_structure_solution 'SHELXT 2014/5 (Sheldrick, 2014)'
_diffrn_ambient_temperature 120(2)
_diffrn_measured_fraction_theta_full 0.999
_diffrn_measured_fraction_theta_max 0.998
_diffrn_measurement_device_type 'Bruker PHOTON-III CPAD'
_diffrn_measurement_method '\f and \w shuterless scans'
_diffrn_radiation_type MoK\a
_diffrn_radiation_wavelength 0.71073
_diffrn_reflns_av_R_equivalents 0.0271
_diffrn_reflns_av_unetI/netI 0.0140
_diffrn_reflns_Laue_measured_fraction_full 0.999
_diffrn_reflns_Laue_measured_fraction_max 0.998
_diffrn_reflns_limit_h_max 7
_diffrn_reflns_limit_h_min -7
_diffrn_reflns_limit_k_max 20
_diffrn_reflns_limit_k_min -23
_diffrn_reflns_limit_l_max 33
_diffrn_reflns_limit_l_min -33
_diffrn_reflns_number 51644
_diffrn_reflns_point_group_measured_fraction_full 0.999
_diffrn_reflns_point_group_measured_fraction_max 0.998
_diffrn_reflns_theta_full 25.242
_diffrn_reflns_theta_max 27.939
_diffrn_reflns_theta_min 1.982
_diffrn_source 'Mo-ImuS 3.0 microfocus tube'
_exptl_absorpt_coefficient_mu 0.379
_exptl_absorpt_correction_T_max 0.7456
_exptl_absorpt_correction_T_min 0.7145
_exptl_absorpt_correction_type multi-scan
_exptl_absorpt_process_details sadabs
_exptl_crystal_colour orange
_exptl_crystal_density_diffrn 1.353
_exptl_crystal_density_meas ?
_exptl_crystal_description block
_exptl_crystal_F_000 1136
_exptl_crystal_size_max 0.200
_exptl_crystal_size_mid 0.200
_exptl_crystal_size_min 0.160
_refine_diff_density_max 0.573
_refine_diff_density_min -0.323
_refine_diff_density_rms 0.052
_refine_ls_extinction_method none
_refine_ls_goodness_of_fit_ref 1.043
_refine_ls_hydrogen_treatment constr
_refine_ls_matrix_type full
_refine_ls_number_parameters 323
_refine_ls_number_reflns 6355
_refine_ls_number_restraints 0
_refine_ls_restrained_S_all 1.043
_refine_ls_R_factor_all 0.0357
_refine_ls_R_factor_gt 0.0321
_refine_ls_shift/su_max 0.001
_refine_ls_shift/su_mean 0.000
_refine_ls_structure_factor_coef Fsqd
_refine_ls_weighting_details 'w=1/[\s^2^(Fo^2^)+(0.0424P)^2^+1.9257P] where P=(Fo^2^+2Fc^2^)/3'
_refine_ls_weighting_scheme calc
_refine_ls_wR_factor_gt 0.0874
_refine_ls_wR_factor_ref 0.0907
_reflns_Friedel_coverage 0.000
_reflns_number_gt 5805
_reflns_number_total 6355
_reflns_threshold_expression 'I > 2\s(I)'
_cod_data_source_file d3sc03708h2.cif
_cod_data_source_block ephjwd220921
_cod_depositor_comments
;
The following automatic conversions were performed:

data item '_exptl_crystal_density_meas' value 'none' was changed to
'?' -- the value is perceived as not measured.

Automatic conversion script
Id: cif_fix_values 8170 2020-07-09 18:12:32Z antanas 

 Adding full bibliography for 1570058.cif.
;
_cod_original_sg_symbol_H-M 'P 21/c'
_cod_database_code 1570058
_shelx_shelxl_version_number 2018/3
_shelx_space_group_comment
;
The symmetry employed for this shelxl refinement is uniquely defined
by the following loop, which should always be used as a source of
symmetry information in preference to the above space-group names.
They are only intended as comments.
;
_shelx_estimated_absorpt_t_min 0.928
_shelx_estimated_absorpt_t_max 0.942

loop_
_space_group_symop_operation_xyz
'x, y, z'
'-x, y+1/2, -z+1/2'
'-x, -y, -z'
'x, -y-1/2, z-1/2'

loop_
_atom_site_label
_atom_site_type_symbol
_atom_site_fract_x
_atom_site_fract_y
_atom_site_fract_z
_atom_site_U_iso_or_equiv
_atom_site_adp_type
_atom_site_occupancy
_atom_site_site_symmetry_order
_atom_site_calc_flag
_atom_site_refinement_flags_posn
_atom_site_refinement_flags_adp
_atom_site_refinement_flags_occupancy
_atom_site_disorder_assembly
_atom_site_disorder_group
C1 C 0.6263(2) 0.06666(8) 0.37815(5) 0.0172(3) Uani 1 1 d . . . . .
C2 C 0.7467(3) 0.00138(8) 0.37485(7) 0.0254(3) Uani 1 1 d . . . . .
H2 H 0.880700 -0.002401 0.357450 0.031 Uiso 1 1 calc R U . . .
C3 C 0.4105(2) -0.01838(8) 0.42363(5) 0.01953(19) Uani 1 1 d . . . . .
S1 S 0.62923(7) -0.07278(2) 0.40555(2) 0.03022(10) Uani 1 1 d . . . . .
C4 C 0.4265(2) 0.05453(8) 0.40633(5) 0.01953(19) Uani 1 1 d . . . . .
H4 H 0.319672 0.092835 0.412022 0.023 Uiso 1 1 calc R U . . .
C5 C 0.2375(3) -0.05086(10) 0.45637(6) 0.0297(3) Uani 1 1 d . . . . .
H5A H 0.119925 -0.013149 0.460551 0.045 Uiso 1 1 calc R U . . .
H5B H 0.310571 -0.065068 0.491325 0.045 Uiso 1 1 calc R U . . .
H5C H 0.168879 -0.095594 0.438628 0.045 Uiso 1 1 calc R U . . .
C6 C 0.6973(2) 0.14042(7) 0.35819(5) 0.0164(2) Uani 1 1 d . . . . .
C7 C 0.5946(2) 0.20755(7) 0.37247(5) 0.0167(3) Uani 1 1 d . . . . .
H7 H 0.470562 0.204955 0.393333 0.020 Uiso 1 1 calc R U . . .
C8 C 0.6693(2) 0.27845(8) 0.35692(5) 0.0166(2) Uani 1 1 d . . . . .
C9 C 0.8496(2) 0.28096(8) 0.32518(6) 0.0208(3) Uani 1 1 d . . . . .
H9 H 0.902225 0.328255 0.313750 0.025 Uiso 1 1 calc R U . . .
C10 C 0.9516(2) 0.21490(8) 0.31036(6) 0.0224(3) Uani 1 1 d . . . . .
H10 H 1.073838 0.217443 0.288950 0.027 Uiso 1 1 calc R U . . .
C11 C 0.8772(2) 0.14515(8) 0.32644(5) 0.0195(3) Uani 1 1 d . . . . .
H11 H 0.948405 0.100384 0.315902 0.023 Uiso 1 1 calc R U . . .
C12 C 0.5720(2) 0.34893(8) 0.37605(5) 0.0165(2) Uani 1 1 d . . . . .
C13 C 0.6677(2) 0.41842(8) 0.37164(6) 0.0200(3) Uani 1 1 d . . . . .
H13 H 0.796022 0.427545 0.353003 0.024 Uiso 1 1 calc R U . . .
S2 S 0.53058(6) 0.48732(2) 0.40343(2) 0.02247(9) Uani 1 1 d . . . . .
C14 C 0.3355(2) 0.42389(8) 0.42363(5) 0.0192(3) Uani 1 1 d . . . . .
C15 C 0.3765(2) 0.35319(8) 0.40565(5) 0.0194(3) Uani 1 1 d . . . . .
H15 H 0.285320 0.310744 0.411969 0.023 Uiso 1 1 calc R U . . .
C16 C 0.1586(3) 0.44846(9) 0.45807(6) 0.0265(3) Uani 1 1 d . . . . .
H16A H 0.049561 0.407487 0.460827 0.040 Uiso 1 1 calc R U . . .
H16B H 0.079823 0.492965 0.442463 0.040 Uiso 1 1 calc R U . . .
H16C H 0.230411 0.461023 0.493463 0.040 Uiso 1 1 calc R U . . .
C17 C 0.9548(2) 0.48759(7) 0.26122(5) 0.0170(3) Uani 1 1 d . . . . .
C18 C 0.8284(2) 0.44022(8) 0.22284(5) 0.0187(3) Uani 1 1 d . . . . .
H18 H 0.676542 0.450541 0.209368 0.022 Uiso 1 1 calc R U . . .
C19 C 0.9468(2) 0.37858(8) 0.20729(6) 0.0184(3) Uani 1 1 d . . . . .
S3 S 1.21930(6) 0.37902(2) 0.24032(2) 0.02172(9) Uani 1 1 d . . . . .
C20 C 1.1700(2) 0.46059(8) 0.27376(6) 0.0203(3) Uani 1 1 d . . . . .
H20 H 1.279318 0.484365 0.298191 0.024 Uiso 1 1 calc R U . . .
C21 C 0.8680(3) 0.31709(9) 0.17081(6) 0.0287(3) Uani 1 1 d . . . . .
H21A H 0.710517 0.326361 0.156902 0.043 Uiso 1 1 calc R U . . .
H21B H 0.878207 0.268952 0.189911 0.043 Uiso 1 1 calc R U . . .
H21C H 0.962970 0.315112 0.141370 0.043 Uiso 1 1 calc R U . . .
C22 C 0.8585(2) 0.55518(7) 0.28499(5) 0.0167(2) Uani 1 1 d . . . . .
C23 C 0.6643(2) 0.58997(8) 0.26024(6) 0.0217(3) Uani 1 1 d . . . . .
H23 H 0.595850 0.570933 0.227452 0.026 Uiso 1 1 calc R U . . .
C24 C 0.5713(3) 0.65214(9) 0.28333(6) 0.0255(3) Uani 1 1 d . . . . .
H24 H 0.440440 0.675644 0.266019 0.031 Uiso 1 1 calc R U . . .
C25 C 0.6676(2) 0.68028(8) 0.33144(6) 0.0221(3) Uani 1 1 d . . . . .
H25 H 0.601779 0.722665 0.346939 0.026 Uiso 1 1 calc R U . . .
C26 C 0.8617(2) 0.64646(7) 0.35730(5) 0.0166(2) Uani 1 1 d . . . . .
C27 C 0.9551(2) 0.58434(7) 0.33348(5) 0.0163(2) Uani 1 1 d . . . . .
H27 H 1.087231 0.561289 0.350544 0.020 Uiso 1 1 calc R U . . .
C28 C 0.9659(2) 0.67765(7) 0.40815(5) 0.0165(2) Uani 1 1 d . . . . .
C29 C 1.1868(2) 0.66776(8) 0.42805(6) 0.0207(3) Uani 1 1 d . . . . .
H29 H 1.291878 0.637466 0.411658 0.025 Uiso 1 1 calc R U . . .
S4 S 1.25159(6) 0.71659(2) 0.48617(2) 0.02466(9) Uani 1 1 d . . . . .
C30 C 0.9813(2) 0.75250(8) 0.48482(5) 0.0189(3) Uani 1 1 d . . . . .
C31 C 0.8484(2) 0.72651(8) 0.44149(5) 0.0179(3) Uani 1 1 d . . . . .
H31 H 0.693253 0.739478 0.434093 0.021 Uiso 1 1 calc R U . . .
C32 C 0.9150(3) 0.80532(9) 0.52680(6) 0.0246(3) Uani 1 1 d . . . . .
H32A H 0.990264 0.854037 0.523400 0.037 Uiso 1 1 calc R U . . .
H32B H 0.960886 0.783904 0.561875 0.037 Uiso 1 1 calc R U . . .
H32C H 0.750630 0.812545 0.522578 0.037 Uiso 1 1 calc R U . . .

loop_
_atom_site_aniso_label
_atom_site_aniso_U_11
_atom_site_aniso_U_22
_atom_site_aniso_U_33
_atom_site_aniso_U_23
_atom_site_aniso_U_13
_atom_site_aniso_U_12
C1 0.0190(6) 0.0166(6) 0.0158(6) -0.0016(5) 0.0012(5) 0.0000(5)
C2 0.0241(7) 0.0176(6) 0.0358(8) 0.0023(6) 0.0091(6) 0.0015(5)
C3 0.0229(5) 0.0176(5) 0.0181(4) -0.0005(4) 0.0021(4) -0.0023(4)
S1 0.0280(2) 0.01758(17) 0.0460(2) 0.00598(15) 0.00801(17) 0.00248(14)
C4 0.0229(5) 0.0176(5) 0.0181(4) -0.0005(4) 0.0021(4) -0.0023(4)
C5 0.0337(8) 0.0295(8) 0.0269(8) 0.0027(6) 0.0076(6) -0.0094(7)
C6 0.0186(6) 0.0163(6) 0.0139(6) -0.0002(5) 0.0006(5) -0.0002(5)
C7 0.0167(6) 0.0174(6) 0.0165(6) 0.0000(5) 0.0033(5) 0.0002(5)
C8 0.0173(6) 0.0170(6) 0.0157(6) 0.0006(5) 0.0019(5) 0.0013(5)
C9 0.0242(7) 0.0183(6) 0.0212(7) 0.0021(5) 0.0079(5) -0.0005(5)
C10 0.0231(7) 0.0240(7) 0.0218(7) -0.0003(5) 0.0097(5) 0.0007(5)
C11 0.0210(6) 0.0200(6) 0.0181(6) -0.0016(5) 0.0049(5) 0.0032(5)
C12 0.0170(6) 0.0167(6) 0.0158(6) 0.0014(5) 0.0011(5) 0.0015(5)
C13 0.0191(6) 0.0179(6) 0.0238(7) -0.0005(5) 0.0053(5) 0.0007(5)
S2 0.02137(17) 0.01653(16) 0.02971(19) -0.00348(13) 0.00354(14) 0.00041(12)
C14 0.0179(6) 0.0208(6) 0.0189(6) 0.0015(5) 0.0013(5) 0.0035(5)
C15 0.0210(6) 0.0171(6) 0.0205(6) 0.0017(5) 0.0043(5) 0.0017(5)
C16 0.0250(7) 0.0290(8) 0.0265(7) -0.0011(6) 0.0074(6) 0.0075(6)
C17 0.0195(6) 0.0159(6) 0.0161(6) 0.0005(5) 0.0048(5) -0.0021(5)
C18 0.0204(6) 0.0175(6) 0.0185(6) -0.0012(5) 0.0042(5) -0.0029(5)
C19 0.0188(6) 0.0151(6) 0.0222(6) 0.0023(5) 0.0065(5) 0.0004(5)
S3 0.02028(17) 0.02105(17) 0.02437(18) -0.00224(13) 0.00492(13) 0.00160(13)
C20 0.0209(6) 0.0192(6) 0.0211(6) -0.0026(5) 0.0041(5) -0.0015(5)
C21 0.0343(8) 0.0215(7) 0.0296(8) -0.0082(6) 0.0002(6) 0.0012(6)
C22 0.0181(6) 0.0145(6) 0.0180(6) 0.0007(5) 0.0044(5) -0.0021(5)
C23 0.0229(7) 0.0224(7) 0.0192(6) -0.0017(5) -0.0012(5) 0.0005(5)
C24 0.0235(7) 0.0256(7) 0.0260(7) -0.0020(6) -0.0041(6) 0.0067(6)
C25 0.0217(7) 0.0199(7) 0.0242(7) -0.0030(5) 0.0004(5) 0.0046(5)
C26 0.0176(6) 0.0145(6) 0.0178(6) 0.0002(5) 0.0026(5) -0.0016(5)
C27 0.0165(6) 0.0145(6) 0.0178(6) 0.0012(5) 0.0022(5) -0.0003(5)
C28 0.0195(6) 0.0131(6) 0.0174(6) 0.0009(5) 0.0036(5) -0.0004(5)
C29 0.0212(7) 0.0192(6) 0.0215(6) -0.0040(5) 0.0012(5) 0.0023(5)
S4 0.02134(17) 0.02865(19) 0.02322(18) -0.00680(14) -0.00162(13) 0.00191(14)
C30 0.0218(6) 0.0171(6) 0.0188(6) -0.0003(5) 0.0063(5) -0.0013(5)
C31 0.0202(6) 0.0160(6) 0.0181(6) 0.0004(5) 0.0050(5) -0.0005(5)
C32 0.0300(7) 0.0233(7) 0.0218(7) -0.0052(6) 0.0094(6) -0.0037(6)

loop_
_atom_type_symbol
_atom_type_description
_atom_type_scat_dispersion_real
_atom_type_scat_dispersion_imag
_atom_type_scat_source
C C 0.0033 0.0016 'International Tables Vol C Tables 4.2.6.8 and 6.1.1.4'
H H 0.0000 0.0000 'International Tables Vol C Tables 4.2.6.8 and 6.1.1.4'
S S 0.1246 0.1234 'International Tables Vol C Tables 4.2.6.8 and 6.1.1.4'

loop_
_geom_angle_atom_site_label_1
_geom_angle_atom_site_label_2
_geom_angle_atom_site_label_3
_geom_angle
_geom_angle_site_symmetry_1
_geom_angle_site_symmetry_3
_geom_angle_publ_flag
C2 C1 C4 111.14(12) . . ?
C2 C1 C6 123.98(13) . . ?
C4 C1 C6 124.80(12) . . ?
C1 C2 S1 112.50(11) . . ?
C1 C2 H2 123.7 . . ?
S1 C2 H2 123.7 . . ?
C4 C3 C5 127.76(14) . . ?
C4 C3 S1 111.45(11) . . ?
C5 C3 S1 120.73(11) . . ?
C2 S1 C3 92.51(7) . . ?
C3 C4 C1 112.38(13) . . ?
C3 C4 H4 123.8 . . ?
C1 C4 H4 123.8 . . ?
C3 C5 H5A 109.5 . . ?
C3 C5 H5B 109.5 . . ?
H5A C5 H5B 109.5 . . ?
C3 C5 H5C 109.5 . . ?
H5A C5 H5C 109.5 . . ?
H5B C5 H5C 109.5 . . ?
C7 C6 C11 118.27(12) . . ?
C7 C6 C1 121.09(12) . . ?
C11 C6 C1 120.57(12) . . ?
C6 C7 C8 122.03(12) . . ?
C6 C7 H7 119.0 . . ?
C8 C7 H7 119.0 . . ?
C7 C8 C9 118.08(12) . . ?
C7 C8 C12 121.34(12) . . ?
C9 C8 C12 120.46(12) . . ?
C10 C9 C8 120.50(13) . . ?
C10 C9 H9 119.7 . . ?
C8 C9 H9 119.7 . . ?
C9 C10 C11 120.78(13) . . ?
C9 C10 H10 119.6 . . ?
C11 C10 H10 119.6 . . ?
C10 C11 C6 120.33(13) . . ?
C10 C11 H11 119.8 . . ?
C6 C11 H11 119.8 . . ?
C13 C12 C15 110.95(12) . . ?
C13 C12 C8 123.78(12) . . ?
C15 C12 C8 125.07(12) . . ?
C12 C13 S2 112.53(10) . . ?
C12 C13 H13 123.7 . . ?
S2 C13 H13 123.7 . . ?
C13 S2 C14 92.29(7) . . ?
C15 C14 C16 128.46(13) . . ?
C15 C14 S2 110.55(10) . . ?
C16 C14 S2 120.94(11) . . ?
C14 C15 C12 113.64(13) . . ?
C14 C15 H15 123.2 . . ?
C12 C15 H15 123.2 . . ?
C14 C16 H16A 109.5 . . ?
C14 C16 H16B 109.5 . . ?
H16A C16 H16B 109.5 . . ?
C14 C16 H16C 109.5 . . ?
H16A C16 H16C 109.5 . . ?
H16B C16 H16C 109.5 . . ?
C20 C17 C18 111.34(12) . . ?
C20 C17 C22 125.20(12) . . ?
C18 C17 C22 123.42(12) . . ?
C19 C18 C17 114.19(13) . . ?
C19 C18 H18 122.9 . . ?
C17 C18 H18 122.9 . . ?
C18 C19 C21 128.77(14) . . ?
C18 C19 S3 109.53(11) . . ?
C21 C19 S3 121.65(11) . . ?
C20 S3 C19 92.57(7) . . ?
C17 C20 S3 112.36(11) . . ?
C17 C20 H20 123.8 . . ?
S3 C20 H20 123.8 . . ?
C19 C21 H21A 109.5 . . ?
C19 C21 H21B 109.5 . . ?
H21A C21 H21B 109.5 . . ?
C19 C21 H21C 109.5 . . ?
H21A C21 H21C 109.5 . . ?
H21B C21 H21C 109.5 . . ?
C23 C22 C27 118.50(12) . . ?
C23 C22 C17 120.54(12) . . ?
C27 C22 C17 120.93(12) . . ?
C24 C23 C22 120.35(13) . . ?
C24 C23 H23 119.8 . . ?
C22 C23 H23 119.8 . . ?
C25 C24 C23 120.66(13) . . ?
C25 C24 H24 119.7 . . ?
C23 C24 H24 119.7 . . ?
C24 C25 C26 120.32(13) . . ?
C24 C25 H25 119.8 . . ?
C26 C25 H25 119.8 . . ?
C27 C26 C25 118.55(12) . . ?
C27 C26 C28 121.42(12) . . ?
C25 C26 C28 120.02(12) . . ?
C26 C27 C22 121.61(12) . . ?
C26 C27 H27 119.2 . . ?
C22 C27 H27 119.2 . . ?
C29 C28 C31 111.35(12) . . ?
C29 C28 C26 125.11(12) . . ?
C31 C28 C26 123.44(12) . . ?
C28 C29 S4 112.07(10) . . ?
C28 C29 H29 124.0 . . ?
S4 C29 H29 124.0 . . ?
C29 S4 C30 92.32(7) . . ?
C31 C30 C32 127.55(13) . . ?
C31 C30 S4 110.68(10) . . ?
C32 C30 S4 121.76(11) . . ?
C30 C31 C28 113.57(12) . . ?
C30 C31 H31 123.2 . . ?
C28 C31 H31 123.2 . . ?
C30 C32 H32A 109.5 . . ?
C30 C32 H32B 109.5 . . ?
H32A C32 H32B 109.5 . . ?
C30 C32 H32C 109.5 . . ?
H32A C32 H32C 109.5 . . ?
H32B C32 H32C 109.5 . . ?

loop_
_geom_bond_atom_site_label_1
_geom_bond_atom_site_label_2
_geom_bond_distance
_geom_bond_site_symmetry_2
_geom_bond_publ_flag
C1 C2 1.3672(19) . ?
C1 C4 1.4612(19) . ?
C1 C6 1.4782(18) . ?
C2 S1 1.7114(15) . ?
C2 H2 0.9500 . ?
C3 C4 1.3709(19) . ?
C3 C5 1.499(2) . ?
C3 S1 1.7165(15) . ?
C4 H4 0.9500 . ?
C5 H5A 0.9800 . ?
C5 H5B 0.9800 . ?
C5 H5C 0.9800 . ?
C6 C7 1.4009(18) . ?
C6 C11 1.4031(18) . ?
C7 C8 1.4023(18) . ?
C7 H7 0.9500 . ?
C8 C9 1.4031(19) . ?
C8 C12 1.4784(18) . ?
C9 C10 1.3872(19) . ?
C9 H9 0.9500 . ?
C10 C11 1.388(2) . ?
C10 H10 0.9500 . ?
C11 H11 0.9500 . ?
C12 C13 1.3655(19) . ?
C12 C15 1.4461(18) . ?
C13 S2 1.7132(14) . ?
C13 H13 0.9500 . ?
S2 C14 1.7285(15) . ?
C14 C15 1.3637(19) . ?
C14 C16 1.4965(19) . ?
C15 H15 0.9500 . ?
C16 H16A 0.9800 . ?
C16 H16B 0.9800 . ?
C16 H16C 0.9800 . ?
C17 C20 1.3722(19) . ?
C17 C18 1.4383(18) . ?
C17 C22 1.4812(18) . ?
C18 C19 1.3778(19) . ?
C18 H18 0.9500 . ?
C19 C21 1.475(2) . ?
C19 S3 1.7463(15) . ?
S3 C20 1.7159(14) . ?
C20 H20 0.9500 . ?
C21 H21A 0.9800 . ?
C21 H21B 0.9800 . ?
C21 H21C 0.9800 . ?
C22 C23 1.3996(19) . ?
C22 C27 1.4023(18) . ?
C23 C24 1.388(2) . ?
C23 H23 0.9500 . ?
C24 C25 1.387(2) . ?
C24 H24 0.9500 . ?
C25 C26 1.4024(19) . ?
C25 H25 0.9500 . ?
C26 C27 1.3970(18) . ?
C26 C28 1.4803(18) . ?
C27 H27 0.9500 . ?
C28 C29 1.3687(19) . ?
C28 C31 1.4386(18) . ?
C29 S4 1.7192(14) . ?
C29 H29 0.9500 . ?
S4 C30 1.7242(15) . ?
C30 C31 1.3671(19) . ?
C30 C32 1.4992(19) . ?
C31 H31 0.9500 . ?
C32 H32A 0.9800 . ?
C32 H32B 0.9800 . ?
C32 H32C 0.9800 . ?

loop_
_geom_torsion_atom_site_label_1
_geom_torsion_atom_site_label_2
_geom_torsion_atom_site_label_3
_geom_torsion_atom_site_label_4
_geom_torsion
_geom_torsion_site_symmetry_1
_geom_torsion_site_symmetry_2
_geom_torsion_site_symmetry_3
_geom_torsion_site_symmetry_4
_geom_torsion_publ_flag
C4 C1 C2 S1 -1.13(16) . . . . ?
C6 C1 C2 S1 175.85(11) . . . . ?
C1 C2 S1 C3 0.49(13) . . . . ?
C4 C3 S1 C2 0.34(12) . . . . ?
C5 C3 S1 C2 -177.17(13) . . . . ?
C5 C3 C4 C1 176.26(14) . . . . ?
S1 C3 C4 C1 -1.03(15) . . . . ?
C2 C1 C4 C3 1.39(17) . . . . ?
C6 C1 C4 C3 -175.55(12) . . . . ?
C2 C1 C6 C7 -166.26(14) . . . . ?
C4 C1 C6 C7 10.3(2) . . . . ?
C2 C1 C6 C11 10.6(2) . . . . ?
C4 C1 C6 C11 -172.82(13) . . . . ?
C11 C6 C7 C8 -1.3(2) . . . . ?
C1 C6 C7 C8 175.63(12) . . . . ?
C6 C7 C8 C9 1.3(2) . . . . ?
C6 C7 C8 C12 -174.75(12) . . . . ?
C7 C8 C9 C10 -0.8(2) . . . . ?
C12 C8 C9 C10 175.36(13) . . . . ?
C8 C9 C10 C11 0.2(2) . . . . ?
C9 C10 C11 C6 -0.2(2) . . . . ?
C7 C6 C11 C10 0.7(2) . . . . ?
C1 C6 C11 C10 -176.25(13) . . . . ?
C7 C8 C12 C13 165.73(14) . . . . ?
C9 C8 C12 C13 -10.3(2) . . . . ?
C7 C8 C12 C15 -8.7(2) . . . . ?
C9 C8 C12 C15 175.32(13) . . . . ?
C15 C12 C13 S2 1.29(15) . . . . ?
C8 C12 C13 S2 -173.81(10) . . . . ?
C12 C13 S2 C14 -0.42(12) . . . . ?
C13 S2 C14 C15 -0.62(11) . . . . ?
C13 S2 C14 C16 177.00(12) . . . . ?
C16 C14 C15 C12 -175.92(13) . . . . ?
S2 C14 C15 C12 1.48(15) . . . . ?
C13 C12 C15 C14 -1.81(17) . . . . ?
C8 C12 C15 C14 173.22(13) . . . . ?
C20 C17 C18 C19 0.47(17) . . . . ?
C22 C17 C18 C19 -177.58(12) . . . . ?
C17 C18 C19 C21 177.08(14) . . . . ?
C17 C18 C19 S3 -0.23(15) . . . . ?
C18 C19 S3 C20 -0.04(11) . . . . ?
C21 C19 S3 C20 -177.58(13) . . . . ?
C18 C17 C20 S3 -0.48(15) . . . . ?
C22 C17 C20 S3 177.53(10) . . . . ?
C19 S3 C20 C17 0.31(11) . . . . ?
C20 C17 C22 C23 162.51(14) . . . . ?
C18 C17 C22 C23 -19.7(2) . . . . ?
C20 C17 C22 C27 -19.5(2) . . . . ?
C18 C17 C22 C27 158.29(13) . . . . ?
C27 C22 C23 C24 0.3(2) . . . . ?
C17 C22 C23 C24 178.36(13) . . . . ?
C22 C23 C24 C25 -0.6(2) . . . . ?
C23 C24 C25 C26 0.4(2) . . . . ?
C24 C25 C26 C27 0.2(2) . . . . ?
C24 C25 C26 C28 178.88(13) . . . . ?
C25 C26 C27 C22 -0.5(2) . . . . ?
C28 C26 C27 C22 -179.20(12) . . . . ?
C23 C22 C27 C26 0.3(2) . . . . ?
C17 C22 C27 C26 -177.77(12) . . . . ?
C27 C26 C28 C29 21.7(2) . . . . ?
C25 C26 C28 C29 -156.98(14) . . . . ?
C27 C26 C28 C31 -162.23(13) . . . . ?
C25 C26 C28 C31 19.1(2) . . . . ?
C31 C28 C29 S4 0.08(15) . . . . ?
C26 C28 C29 S4 176.57(10) . . . . ?
C28 C29 S4 C30 -0.49(12) . . . . ?
C29 S4 C30 C31 0.78(11) . . . . ?
C29 S4 C30 C32 -178.76(12) . . . . ?
C32 C30 C31 C28 178.63(13) . . . . ?
S4 C30 C31 C28 -0.88(15) . . . . ?
C29 C28 C31 C30 0.52(17) . . . . ?
C26 C28 C31 C30 -176.04(12) . . . . ?
